data_4349664
loop_
_publ_author_name
'Zhang, Jian-Han'
'Clark, Daniel J.'
'Weiland, Ashley'
'Stoyko, Stanislav S.'
'Kim, Yong Soo'
'Jang, Joon I.'
'Aitken, Jennifer A.'

_publ_section_title
;
 Li2CdGeSe4and Li2CdSnSe4: biaxial nonlinear optical materials with strong
 infrared second-order responses and laser-induced damage thresholds
 influenced by photoluminescence
;
_journal_issue 9
_journal_name_full 'Inorganic Chemistry Frontiers'
_journal_page_first 1472
_journal_paper_doi 10.1039/C7QI00004A
_journal_volume 4
_journal_year 2017
_chemical_formula_moiety 'I, C28 H39 N4'
_chemical_formula_sum 'C28 H39 I N4'
_chemical_formula_weight 558.53
_space_group_crystal_system monoclinic
_space_group_IT_number 14
_space_group_name_Hall '-P 2yn'
_space_group_name_H-M_alt 'P 1 21/n 1'
_atom_sites_solution_hydrogens geom
_atom_sites_solution_primary direct
_audit_creation_date 2016-08-25
_audit_creation_method
;
Olex2 1.2-beta
(compiled 2016.02.19 svn.r3266 for OlexSys, GUI svn.r5155)
;
_audit_update_record
;
2016-12-28 deposited with the CCDC.
2017-06-13 downloaded from the CCDC.
;
_cell_angle_alpha 90
_cell_angle_beta 110.13(3)
_cell_angle_gamma 90
_cell_formula_units_Z 4
_cell_length_a 11.264(5)
_cell_length_b 16.103(8)
_cell_length_c 16.181(10)
_cell_measurement_reflns_used 1551
_cell_measurement_temperature 296(2)
_cell_measurement_theta_max 17.984
_cell_measurement_theta_min 2.308
_cell_volume 2756(3)
_computing_cell_refinement 'SAINT v7.68A (Bruker, 2009)'
_computing_data_reduction 'SAINT v7.68A (Bruker, 2009)'
_computing_molecular_graphics 'Olex2 (Dolomanov et al., 2009)'
_computing_publication_material 'Olex2 (Dolomanov et al., 2009)'
_computing_structure_refinement 'ShelXL (Sheldrick, 2015)'
_computing_structure_solution 'ShelXT (Sheldrick, 2015)'
_diffrn_ambient_temperature 296.15
_diffrn_measured_fraction_theta_full 0.999
_diffrn_measured_fraction_theta_max 0.978
_diffrn_measurement_device_type 'Bruker APEX-II CCD'
_diffrn_measurement_method '\f and \w scans'
_diffrn_radiation_monochromator graphite
_diffrn_radiation_type MoK\a
_diffrn_radiation_wavelength 0.71073
_diffrn_reflns_av_R_equivalents 0.1795
_diffrn_reflns_av_unetI/netI 0.1849
_diffrn_reflns_Laue_measured_fraction_full 0.999
_diffrn_reflns_Laue_measured_fraction_max 0.978
_diffrn_reflns_limit_h_max 13
_diffrn_reflns_limit_h_min -14
_diffrn_reflns_limit_k_max 20
_diffrn_reflns_limit_k_min -20
_diffrn_reflns_limit_l_max 20
_diffrn_reflns_limit_l_min -20
_diffrn_reflns_number 29465
_diffrn_reflns_point_group_measured_fraction_full 0.999
_diffrn_reflns_point_group_measured_fraction_max 0.978
_diffrn_reflns_theta_full 26.000
_diffrn_reflns_theta_max 27.352
_diffrn_reflns_theta_min 2.304
_diffrn_standards_number 0
_exptl_absorpt_coefficient_mu 1.184
_exptl_absorpt_correction_T_max 0.7455
_exptl_absorpt_correction_T_min 0.4718
_exptl_absorpt_correction_type multi-scan
_exptl_absorpt_process_details
;
SADABS-2008/1 (Bruker,2008) was used for absorption correction.
wR2(int) was 0.1378 before and 0.1100 after correction.
The Ratio of minimum to maximum transmission is 0.6329.
The \l/2 correction factor is 0.0015.
;
_exptl_crystal_colour 'light yellow'
_exptl_crystal_colour_modifier light
_exptl_crystal_colour_primary yellow
_exptl_crystal_density_diffrn 1.346
_exptl_crystal_density_method 'not measured'
_exptl_crystal_description block
_exptl_crystal_F_000 1152
_exptl_crystal_size_max 0.21
_exptl_crystal_size_mid 0.16
_exptl_crystal_size_min 0.13
_refine_diff_density_max 0.651
_refine_diff_density_min -1.350
_refine_diff_density_rms 0.147
_refine_ls_extinction_method none
_refine_ls_goodness_of_fit_ref 0.944
_refine_ls_hydrogen_treatment constr
_refine_ls_matrix_type full
_refine_ls_number_parameters 306
_refine_ls_number_reflns 6104
_refine_ls_number_restraints 0
_refine_ls_restrained_S_all 0.944
_refine_ls_R_factor_all 0.1602
_refine_ls_R_factor_gt 0.0684
_refine_ls_shift/su_max 0.000
_refine_ls_shift/su_mean 0.000
_refine_ls_structure_factor_coef Fsqd
_refine_ls_weighting_details 'w=1/[\s^2^(Fo^2^)+(0.0560P)^2^] where P=(Fo^2^+2Fc^2^)/3'
_refine_ls_weighting_scheme calc
_refine_ls_wR_factor_gt 0.1400
_refine_ls_wR_factor_ref 0.1811
_reflns_Friedel_coverage 0.000
_reflns_number_gt 3072
_reflns_number_total 6104
_reflns_threshold_expression 'I > 2\s(I)'
_cod_data_source_file c7qi00004a2.cif
_cod_data_source_block asim_mono1
_cod_database_code 4349664
_shelx_space_group_comment
;
The symmetry employed for this shelxl refinement is uniquely defined
by the following loop, which should always be used as a source of
symmetry information in preference to the above space-group names.
They are only intended as comments.
;
_olex2_refinement_description
;
1. Fixed Uiso
 At 1.2 times of:
  All C(H) groups, All C(H,H) groups, All N(H) groups
 At 1.5 times of:
  All C(H,H,H) groups
2.a Ternary CH refined with riding coordinates:
 C26(H26), C17(H17)
2.b Secondary CH2 refined with riding coordinates:
 C9(H9A,H9B), C7(H7A,H7B)
2.c Aromatic/amide H refined with riding coordinates:
 N1(H1), C13(H13), C25(H25), C15(H15), C12(H12), C16(H16), C24(H24), C21(H21),
 C22(H22)
2.d Idealised Me refined as rotating group:
 C8(H8A,H8B,H8C), C6(H6A,H6B,H6C), C5(H5A,H5B,H5C), C28(H28A,H28B,H28C),
 C10(H10A,H10B,H10C), C18(H18A,H18B,H18C), C19(H19A,H19B,H19C), C27(H27A,H27B,
 H27C)
;
_shelx_shelxl_version_number 2014/7
_olex2_submission_special_instructions 'No special instructions were received'

loop_
_space_group_symop_operation_xyz
'x, y, z'
'-x+1/2, y+1/2, -z+1/2'
'-x, -y, -z'
'x-1/2, -y-1/2, z-1/2'

loop_
_atom_site_label
_atom_site_type_symbol
_atom_site_fract_x
_atom_site_fract_y
_atom_site_fract_z
_atom_site_U_iso_or_equiv
_atom_site_adp_type
_atom_site_occupancy
_atom_site_site_symmetry_order
_atom_site_calc_flag
_atom_site_refinement_flags_posn
I1 I 0.29500(5) 0.77879(3) 0.71624(3) 0.03815(19) Uani 1 1 d .
N1 N 0.4216(6) 0.7204(3) 0.5486(4) 0.0276(13) Uani 1 1 d .
H1 H 0.4033 0.7354 0.5938 0.033 Uiso 1 1 calc R
N4 N 0.2766(6) 0.5786(3) 0.6119(4) 0.0284(14) Uani 1 1 d .
N2 N 0.3754(6) 0.6235(3) 0.4366(4) 0.0283(14) Uani 1 1 d .
N3 N 0.1353(6) 0.6376(3) 0.5024(4) 0.0312(15) Uani 1 1 d .
C11 C 0.3057(7) 0.5535(4) 0.3899(5) 0.0249(16) Uani 1 1 d .
C2 C 0.2568(7) 0.6233(4) 0.5383(5) 0.0245(15) Uani 1 1 d .
C14 C 0.1951(7) 0.4152(4) 0.2869(5) 0.0259(15) Uani 1 1 d .
C13 C 0.2869(7) 0.4058(4) 0.3696(5) 0.0258(16) Uani 1 1 d .
H13 H 0.3134 0.3526 0.3902 0.031 Uiso 1 1 calc R
C20 C 0.5142(7) 0.7684(4) 0.5304(5) 0.0239(15) Uani 1 1 d .
C25 C 0.5733(7) 0.7482(4) 0.4700(5) 0.0298(18) Uani 1 1 d .
H25 H 0.5510 0.6996 0.4373 0.036 Uiso 1 1 calc R
C1 C 0.3568(6) 0.6529(4) 0.5034(5) 0.0236(15) Uani 1 1 d .
C15 C 0.1567(7) 0.4949(4) 0.2579(5) 0.0305(17) Uani 1 1 d .
H15 H 0.0918 0.5028 0.2044 0.037 Uiso 1 1 calc R
C3 C 0.0713(7) 0.6030(4) 0.5536(5) 0.0318(18) Uani 1 1 d .
C12 C 0.3400(7) 0.4734(4) 0.4221(5) 0.0281(16) Uani 1 1 d .
H12 H 0.3980 0.4655 0.4785 0.034 Uiso 1 1 calc R
C26 C 0.7948(7) 0.9323(4) 0.4893(5) 0.0314(18) Uani 1 1 d .
H26 H 0.8277 0.9061 0.4469 0.038 Uiso 1 1 calc R
C4 C 0.1604(8) 0.5668(4) 0.6213(5) 0.0332(19) Uani 1 1 d .
C16 C 0.2150(7) 0.5641(4) 0.3087(5) 0.0309(18) Uani 1 1 d .
H16 H 0.1919 0.6174 0.2870 0.037 Uiso 1 1 calc R
C23 C 0.6997(7) 0.8738(4) 0.5044(5) 0.0327(18) Uani 1 1 d .
C24 C 0.6652(7) 0.8000(4) 0.4584(5) 0.0288(17) Uani 1 1 d .
H24 H 0.7044 0.7847 0.4187 0.035 Uiso 1 1 calc R
C17 C 0.1427(7) 0.3418(4) 0.2267(5) 0.0343(18) Uani 1 1 d .
H17 H 0.0691 0.3610 0.1776 0.041 Uiso 1 1 calc R
C9 C 0.0766(8) 0.6918(4) 0.4267(5) 0.0354(18) Uani 1 1 d .
H9A H -0.0045 0.6687 0.3912 0.043 Uiso 1 1 calc R
H9B H 0.1298 0.6939 0.3907 0.043 Uiso 1 1 calc R
C8 C 0.4196(8) 0.4592(4) 0.6773(6) 0.044(2) Uani 1 1 d .
H8A H 0.3988 0.4374 0.6188 0.066 Uiso 1 1 calc GR
H8B H 0.3663 0.4339 0.7055 0.066 Uiso 1 1 calc GR
H8C H 0.5065 0.4473 0.7105 0.066 Uiso 1 1 calc GR
C21 C 0.5469(7) 0.8425(4) 0.5758(5) 0.0345(19) Uani 1 1 d .
H21 H 0.5074 0.8580 0.6153 0.041 Uiso 1 1 calc R
C6 C 0.1465(8) 0.5265(5) 0.7019(6) 0.050(2) Uani 1 1 d .
H6A H 0.1644 0.4682 0.7017 0.074 Uiso 1 1 calc GR
H6B H 0.0617 0.5342 0.7012 0.074 Uiso 1 1 calc GR
H6C H 0.2048 0.5516 0.7539 0.074 Uiso 1 1 calc GR
C7 C 0.3991(8) 0.5522(4) 0.6729(5) 0.0381(19) Uani 1 1 d .
H7A H 0.4081 0.5722 0.7312 0.046 Uiso 1 1 calc R
H7B H 0.4649 0.5780 0.6557 0.046 Uiso 1 1 calc R
C5 C -0.0684(7) 0.6083(5) 0.5293(6) 0.047(2) Uani 1 1 d .
H5A H -0.0924 0.6648 0.5340 0.071 Uiso 1 1 calc GR
H5B H -0.0948 0.5741 0.5685 0.071 Uiso 1 1 calc GR
H5C H -0.1083 0.5893 0.4699 0.071 Uiso 1 1 calc GR
C22 C 0.6379(8) 0.8941(5) 0.5631(6) 0.044(2) Uani 1 1 d .
H22 H 0.6583 0.9435 0.5946 0.053 Uiso 1 1 calc R
C28 C 0.7352(9) 1.0134(5) 0.4505(6) 0.048(2) Uani 1 1 d .
H28A H 0.6676 1.0031 0.3961 0.072 Uiso 1 1 calc GR
H28B H 0.7975 1.0482 0.4399 0.072 Uiso 1 1 calc GR
H28C H 0.7023 1.0405 0.4909 0.072 Uiso 1 1 calc GR
C10 C 0.0570(9) 0.7796(4) 0.4546(6) 0.050(2) Uani 1 1 d .
H10A H 0.0160 0.8127 0.4033 0.075 Uiso 1 1 calc GR
H10B H 0.1374 0.8038 0.4873 0.075 Uiso 1 1 calc GR
H10C H 0.0052 0.7778 0.4909 0.075 Uiso 1 1 calc GR
C18 C 0.0997(9) 0.2702(5) 0.2727(6) 0.056(3) Uani 1 1 d .
H18A H 0.1702 0.2507 0.3215 0.084 Uiso 1 1 calc GR
H18B H 0.0674 0.2256 0.2317 0.084 Uiso 1 1 calc GR
H18C H 0.0345 0.2896 0.2936 0.084 Uiso 1 1 calc GR
C19 C 0.2425(9) 0.3121(5) 0.1890(6) 0.052(2) Uani 1 1 d .
H19A H 0.2672 0.3574 0.1600 0.078 Uiso 1 1 calc GR
H19B H 0.2080 0.2682 0.1475 0.078 Uiso 1 1 calc GR
H19C H 0.3150 0.2919 0.2359 0.078 Uiso 1 1 calc GR
C27 C 0.9067(8) 0.9475(5) 0.5744(7) 0.055(3) Uani 1 1 d .
H27A H 0.8777 0.9758 0.6161 0.082 Uiso 1 1 calc GR
H27B H 0.9689 0.9810 0.5618 0.082 Uiso 1 1 calc GR
H27C H 0.9437 0.8953 0.5985 0.082 Uiso 1 1 calc GR

loop_
_atom_site_aniso_label
_atom_site_aniso_U_11
_atom_site_aniso_U_22
_atom_site_aniso_U_33
_atom_site_aniso_U_23
_atom_site_aniso_U_13
_atom_site_aniso_U_12
I1 0.0453(3) 0.0358(3) 0.0329(3) -0.0082(2) 0.0128(2) -0.0005(3)
N1 0.036(4) 0.025(3) 0.025(3) -0.006(3) 0.015(3) -0.004(3)
N4 0.035(4) 0.022(3) 0.031(4) -0.001(2) 0.016(3) -0.002(3)
N2 0.034(4) 0.022(3) 0.029(4) -0.006(3) 0.012(3) -0.005(3)
N3 0.035(4) 0.033(3) 0.029(4) 0.000(3) 0.014(3) 0.006(3)
C11 0.025(4) 0.022(4) 0.033(4) -0.004(3) 0.017(4) 0.000(3)
C2 0.027(4) 0.020(3) 0.026(4) 0.001(3) 0.008(3) 0.000(3)
C14 0.029(4) 0.026(3) 0.024(4) -0.004(3) 0.010(3) 0.000(3)
C13 0.034(5) 0.016(3) 0.026(4) 0.002(3) 0.009(3) -0.002(3)
C20 0.024(4) 0.017(4) 0.030(4) 0.006(3) 0.008(3) -0.001(3)
C25 0.038(5) 0.023(3) 0.026(4) -0.003(3) 0.008(4) 0.002(3)
C1 0.025(4) 0.016(3) 0.030(4) 0.001(3) 0.009(3) -0.003(3)
C15 0.035(5) 0.028(4) 0.025(4) 0.000(3) 0.006(3) -0.004(3)
C3 0.031(5) 0.028(4) 0.038(5) -0.012(3) 0.014(4) -0.005(3)
C12 0.028(4) 0.026(4) 0.026(4) 0.000(3) 0.005(3) -0.003(3)
C26 0.037(5) 0.026(4) 0.036(5) -0.010(3) 0.019(4) -0.010(3)
C4 0.041(5) 0.026(4) 0.041(5) -0.008(3) 0.025(4) -0.002(3)
C16 0.040(5) 0.021(4) 0.034(5) 0.000(3) 0.015(4) -0.005(3)
C23 0.035(5) 0.028(4) 0.036(5) -0.006(3) 0.013(4) -0.006(3)
C24 0.027(4) 0.028(4) 0.038(5) 0.001(3) 0.019(4) 0.000(3)
C17 0.043(5) 0.019(4) 0.036(5) -0.004(3) 0.008(4) -0.005(3)
C9 0.036(5) 0.044(4) 0.020(4) -0.003(3) 0.001(4) 0.005(4)
C8 0.058(6) 0.037(5) 0.044(6) 0.012(4) 0.025(5) 0.011(4)
C21 0.038(5) 0.035(4) 0.038(5) -0.010(3) 0.022(4) -0.004(4)
C6 0.055(6) 0.053(5) 0.053(6) 0.014(4) 0.034(5) -0.003(4)
C7 0.050(6) 0.035(4) 0.033(5) 0.001(3) 0.019(4) 0.000(4)
C5 0.033(5) 0.051(5) 0.065(7) -0.020(4) 0.027(5) -0.013(4)
C22 0.057(6) 0.028(4) 0.063(6) -0.016(4) 0.040(5) -0.021(4)
C28 0.056(6) 0.046(5) 0.051(6) 0.006(4) 0.029(5) -0.003(4)
C10 0.067(6) 0.033(4) 0.049(6) 0.005(4) 0.019(5) 0.013(5)
C18 0.073(7) 0.034(5) 0.055(6) -0.001(4) 0.015(5) -0.019(5)
C19 0.052(6) 0.042(5) 0.060(6) -0.025(4) 0.016(5) -0.004(4)
C27 0.044(6) 0.060(6) 0.065(7) 0.002(5) 0.026(6) -0.006(5)

loop_
_atom_type_symbol
_atom_type_description
_atom_type_scat_dispersion_real
_atom_type_scat_dispersion_imag
_atom_type_scat_source
C C 0.0033 0.0016 'International Tables Vol C Tables 4.2.6.8 and 6.1.1.4'
H H 0.0000 0.0000 'International Tables Vol C Tables 4.2.6.8 and 6.1.1.4'
I I -0.4742 1.8119 'International Tables Vol C Tables 4.2.6.8 and 6.1.1.4'
N N 0.0061 0.0033 'International Tables Vol C Tables 4.2.6.8 and 6.1.1.4'

loop_
_geom_angle_atom_site_label_1
_geom_angle_atom_site_label_2
_geom_angle_atom_site_label_3
_geom_angle
C20 N1 H1 115.9
C1 N1 H1 115.9
C1 N1 C20 128.3(6)
C2 N4 C4 107.2(6)
C2 N4 C7 126.0(6)
C4 N4 C7 126.7(6)
C1 N2 C11 121.7(6)
C2 N3 C3 110.1(6)
C2 N3 C9 125.3(6)
C3 N3 C9 124.1(6)
C12 C11 N2 120.0(7)
C16 C11 N2 120.0(6)
C16 C11 C12 119.5(7)
N4 C2 C1 125.9(6)
N3 C2 N4 108.5(6)
N3 C2 C1 125.6(6)
C13 C14 C17 122.0(6)
C15 C14 C13 118.1(6)
C15 C14 C17 119.9(7)
C14 C13 H13 119.1
C12 C13 C14 121.7(6)
C12 C13 H13 119.1
C25 C20 N1 125.8(6)
C21 C20 N1 116.3(6)
C21 C20 C25 117.9(6)
C20 C25 H25 119.6
C24 C25 C20 120.7(6)
C24 C25 H25 119.6
N1 C1 C2 112.4(6)
N2 C1 N1 122.6(6)
N2 C1 C2 124.8(6)
C14 C15 H15 119.7
C14 C15 C16 120.5(7)
C16 C15 H15 119.7
N3 C3 C5 122.7(7)
C4 C3 N3 105.4(6)
C4 C3 C5 131.9(7)
C11 C12 H12 120.2
C13 C12 C11 119.5(7)
C13 C12 H12 120.2
C23 C26 H26 107.8
C23 C26 C27 111.4(7)
C28 C26 H26 107.8
C28 C26 C23 111.7(7)
C28 C26 C27 110.3(6)
C27 C26 H26 107.8
N4 C4 C6 122.5(8)
C3 C4 N4 108.8(6)
C3 C4 C6 128.5(7)
C11 C16 C15 120.4(7)
C11 C16 H16 119.8
C15 C16 H16 119.8
C24 C23 C26 122.1(6)
C24 C23 C22 117.0(6)
C22 C23 C26 120.8(6)
C25 C24 H24 119.1
C23 C24 C25 121.7(6)
C23 C24 H24 119.1
C14 C17 H17 108.0
C14 C17 C18 113.0(7)
C14 C17 C19 108.9(6)
C18 C17 H17 108.0
C19 C17 H17 108.0
C19 C17 C18 110.8(6)
N3 C9 H9A 109.2
N3 C9 H9B 109.2
N3 C9 C10 112.0(6)
H9A C9 H9B 107.9
C10 C9 H9A 109.2
C10 C9 H9B 109.2
H8A C8 H8B 109.5
H8A C8 H8C 109.5
H8B C8 H8C 109.5
C7 C8 H8A 109.5
C7 C8 H8B 109.5
C7 C8 H8C 109.5
C20 C21 H21 119.5
C20 C21 C22 120.9(6)
C22 C21 H21 119.5
C4 C6 H6A 109.5
C4 C6 H6B 109.5
C4 C6 H6C 109.5
H6A C6 H6B 109.5
H6A C6 H6C 109.5
H6B C6 H6C 109.5
N4 C7 C8 114.5(7)
N4 C7 H7A 108.6
N4 C7 H7B 108.6
C8 C7 H7A 108.6
C8 C7 H7B 108.6
H7A C7 H7B 107.6
C3 C5 H5A 109.5
C3 C5 H5B 109.5
C3 C5 H5C 109.5
H5A C5 H5B 109.5
H5A C5 H5C 109.5
H5B C5 H5C 109.5
C23 C22 H22 119.1
C21 C22 C23 121.8(7)
C21 C22 H22 119.1
C26 C28 H28A 109.5
C26 C28 H28B 109.5
C26 C28 H28C 109.5
H28A C28 H28B 109.5
H28A C28 H28C 109.5
H28B C28 H28C 109.5
C9 C10 H10A 109.5
C9 C10 H10B 109.5
C9 C10 H10C 109.5
H10A C10 H10B 109.5
H10A C10 H10C 109.5
H10B C10 H10C 109.5
C17 C18 H18A 109.5
C17 C18 H18B 109.5
C17 C18 H18C 109.5
H18A C18 H18B 109.5
H18A C18 H18C 109.5
H18B C18 H18C 109.5
C17 C19 H19A 109.5
C17 C19 H19B 109.5
C17 C19 H19C 109.5
H19A C19 H19B 109.5
H19A C19 H19C 109.5
H19B C19 H19C 109.5
C26 C27 H27A 109.5
C26 C27 H27B 109.5
C26 C27 H27C 109.5
H27A C27 H27B 109.5
H27A C27 H27C 109.5
H27B C27 H27C 109.5

loop_
_geom_bond_atom_site_label_1
_geom_bond_atom_site_label_2
_geom_bond_distance
N1 H1 0.8600
N1 C20 1.409(8)
N1 C1 1.372(8)
N4 C2 1.342(8)
N4 C4 1.382(9)
N4 C7 1.457(10)
N2 C11 1.432(8)
N2 C1 1.262(8)
N3 C2 1.310(9)
N3 C3 1.387(9)
N3 C9 1.464(9)
C11 C12 1.395(9)
C11 C16 1.370(10)
C2 C1 1.501(9)
C14 C13 1.390(10)
C14 C15 1.384(9)
C14 C17 1.516(9)
C13 H13 0.9300
C13 C12 1.384(9)
C20 C25 1.397(9)
C20 C21 1.383(9)
C25 H25 0.9300
C25 C24 1.392(9)
C15 H15 0.9300
C15 C16 1.406(10)
C3 C4 1.339(11)
C3 C5 1.487(10)
C12 H12 0.9300
C26 H26 0.9800
C26 C23 1.509(9)
C26 C28 1.502(10)
C26 C27 1.533(12)
C4 C6 1.512(10)
C16 H16 0.9300
C23 C24 1.385(9)
C23 C22 1.396(10)
C24 H24 0.9300
C17 H17 0.9800
C17 C18 1.539(10)
C17 C19 1.529(10)
C9 H9A 0.9700
C9 H9B 0.9700
C9 C10 1.523(10)
C8 H8A 0.9600
C8 H8B 0.9600
C8 H8C 0.9600
C8 C7 1.512(9)
C21 H21 0.9300
C21 C22 1.388(9)
C6 H6A 0.9600
C6 H6B 0.9600
C6 H6C 0.9600
C7 H7A 0.9700
C7 H7B 0.9700
C5 H5A 0.9600
C5 H5B 0.9600
C5 H5C 0.9600
C22 H22 0.9300
C28 H28A 0.9600
C28 H28B 0.9600
C28 H28C 0.9600
C10 H10A 0.9600
C10 H10B 0.9600
C10 H10C 0.9600
C18 H18A 0.9600
C18 H18B 0.9600
C18 H18C 0.9600
C19 H19A 0.9600
C19 H19B 0.9600
C19 H19C 0.9600
C27 H27A 0.9600
C27 H27B 0.9600
C27 H27C 0.9600

loop_
_geom_torsion_atom_site_label_1
_geom_torsion_atom_site_label_2
_geom_torsion_atom_site_label_3
_geom_torsion_atom_site_label_4
_geom_torsion
N1 C20 C25 C24 -179.1(7)
N1 C20 C21 C22 179.5(7)
N4 C2 C1 N1 -77.1(8)
N4 C2 C1 N2 107.4(9)
N2 C11 C12 C13 -169.0(6)
N2 C11 C16 C15 172.5(6)
N3 C2 C1 N1 102.1(8)
N3 C2 C1 N2 -73.4(10)
N3 C3 C4 N4 -0.2(8)
N3 C3 C4 C6 173.7(7)
C11 N2 C1 N1 -179.3(6)
C11 N2 C1 C2 -4.3(11)
C2 N4 C4 C3 0.8(8)
C2 N4 C4 C6 -173.6(7)
C2 N4 C7 C8 -114.5(7)
C2 N3 C3 C4 -0.5(8)
C2 N3 C3 C5 -179.4(6)
C2 N3 C9 C10 -93.9(8)
C14 C13 C12 C11 -3.4(10)
C14 C15 C16 C11 -3.8(10)
C13 C14 C15 C16 4.0(10)
C13 C14 C17 C18 50.0(10)
C13 C14 C17 C19 -73.6(9)
C20 N1 C1 N2 1.0(12)
C20 N1 C1 C2 -174.6(6)
C20 C25 C24 C23 -1.3(12)
C20 C21 C22 C23 0.2(13)
C25 C20 C21 C22 -1.6(12)
C1 N1 C20 C25 -11.0(12)
C1 N1 C20 C21 167.8(7)
C1 N2 C11 C12 -79.8(9)
C1 N2 C11 C16 107.7(8)
C15 C14 C13 C12 -0.4(10)
C15 C14 C17 C18 -133.6(7)
C15 C14 C17 C19 102.8(8)
C3 N3 C2 N4 1.0(8)
C3 N3 C2 C1 -178.3(6)
C3 N3 C9 C10 77.0(9)
C12 C11 C16 C15 -0.1(10)
C26 C23 C24 C25 -177.1(7)
C26 C23 C22 C21 177.7(8)
C4 N4 C2 N3 -1.1(7)
C4 N4 C2 C1 178.2(6)
C4 N4 C7 C8 69.6(9)
C16 C11 C12 C13 3.6(10)
C24 C23 C22 C21 0.6(13)
C17 C14 C13 C12 176.0(6)
C17 C14 C15 C16 -172.6(6)
C9 N3 C2 N4 173.0(6)
C9 N3 C2 C1 -6.3(11)
C9 N3 C3 C4 -172.6(6)
C9 N3 C3 C5 8.6(10)
C21 C20 C25 C24 2.1(11)
C7 N4 C2 N3 -177.6(6)
C7 N4 C2 C1 1.7(11)
C7 N4 C4 C3 177.3(6)
C7 N4 C4 C6 3.0(10)
C5 C3 C4 N4 178.5(7)
C5 C3 C4 C6 -7.6(14)
C22 C23 C24 C25 -0.1(12)
C28 C26 C23 C24 114.1(8)
C28 C26 C23 C22 -62.8(10)
C27 C26 C23 C24 -122.0(8)
C27 C26 C23 C22 61.1(10)
